data_2002051
loop_
_publ_author_name
'Dastidar, P.'
'Joseph, T.'
'Madyastha, K. M.'
'Guru Row, T. N.'

_publ_section_title
;
 Structure of pregna-4,16-diene-7\a,14\a-diol-3,20-dione
;
_journal_issue 1
_journal_name_full 'Acta Crystallographica Section C'
_journal_page_first 62
_journal_page_last 64
_journal_paper_doi 10.1107/S0108270192004566
_journal_volume 49
_journal_year 1993
_chemical_formula_sum 'C21 H28 O4'
_chemical_formula_weight 344.45
_space_group_crystal_system orthorhombic
_space_group_IT_number 19
_space_group_name_Hall 'P 2ac 2ab'
_space_group_name_H-M_alt 'P 21 21 21'
_cell_angle_alpha 90
_cell_angle_beta 90
_cell_angle_gamma 90
_cell_formula_units_Z 4
_cell_length_a 7.1360(10)
_cell_length_b 12.3420(10)
_cell_length_c 20.049(3)
_cell_volume 1765.8(4)
_diffrn_radiation_type Cu
_diffrn_radiation_wavelength 1.54184
_exptl_absorpt_coefficient_mu 0.67
_exptl_crystal_density_diffrn 1.295
_exptl_crystal_F_000 744
_cod_data_source_file li1003.cif
_cod_data_source_block li1003_structure_1_of_1
_cod_depositor_comments
;
 Updating space group information and adding the symmetry operation list.

 Antanas Vaitkus,
 2018-06-18
;
_cod_original_cell_volume 1765.7(3)
_cod_original_sg_symbol_H-M 'P 212121'
_cod_database_code 2002051

loop_
_space_group_symop_id
_space_group_symop_operation_xyz
1 x,y,z
2 -x+1/2,-y,z+1/2
3 x+1/2,-y+1/2,-z
4 -x,y+1/2,-z+1/2

loop_
_atom_site_label
_atom_site_fract_x
_atom_site_fract_y
_atom_site_fract_z
_atom_site_U_iso_or_equiv
C(1) .4082(5) .9532(2) .4025(2) .0370(9)
C(2) .4262(5) 1.0612(2) .3676(2) .0414(10)
C(3) .2911(5) 1.0706(3) .3107(2) .0426(10)
O(3) .2344(4) 1.1600(2) .29140(10) .0536(8)
C(4) .2404(5) .9708(3) .2761(2) .0419(10)
C(5) .3083(5) .8733(3) .2931(2) .0381(9)
C(6) .2752(5) .7770(3) .2482(2) .0449(10)
C(7) .2104(5) .6766(3) .2856(2) .0419(10)
O(7) .0244(4) .6907(2) .30960(10) .0516(9)
C(8) .3407(4) .6518(2) .3449(2) .0353(10)
C(9) .3525(4) .7515(2) .39220(10) .0314(8)
C(10) .4269(4) .8547(2) .3548(2) .0344(10)
C(11) .4619(5) .7291(3) .4567(2) .0409(10)
C(12) .4165(5) .6220(2) .4918(2) .0367(9)
C(13) .4242(4) .5286(3) .4419(2) .0338(9)
C(14) .2822(4) .5534(3) .3856(2) .0366(9)
O(14) .1063(3) .5743(2) .41880(10) .0428(7)
C(15) .2603(6) .4413(3) .3510(2) .0463(10)
C(16) .2732(5) .3678(3) .4105(2) .440(10)
C(17) .3554(5) .4166(2) .4619(2) .0386(10)
C(18) .6275(5) .5136(3) .4159(2) .0445(11)
C(19) .6351(5) .8426(3) .3329(2) .0414(9)
C(20) .3961(5) .3657(3) .5273(2) .0433(10)
O(20) .4993(5) .4088(3) .56750(10) .0768(12)
C(21) .3078(6) .2590(3) .5434(2) .0550(11)
H(1A) .5010 .9487 .4372 .0331
H(1B) .2780 .9465 .4247 .0374
H(2A) .5634 1.0628 .3456 .0500
H(2B) .4028 1.1171 .3948 .0500
H(4) .1506 .9772 .2394 .0500
H(6A) .1556 .7946 .2151 .0500
H(6B) .4026 .7626 .2271 .0394
H(7) .2163 .6181 .2547 .0500
H(O7) -.0592 .6866 .2777 .0500
H(8) .4718 .6408 .3263 .0500
H(9) .2245 .7643 .3979 .0461
H(18A) .7114 .4931 .4527 .0364
H(18B) .6696 .5728 .4007 .0321
H(18C) .6200 .4547 .3756 .0602
H(11A) .6052 .7330 .4507 .0364
H(11B) .4307 .7893 .4859 .0354
H(12A) .5191 .6105 .5285 .0498
H(12B) .2808 .6219 .5077 .0500
H(19A) .6401 .7706 .3012 .0593
H(19B) .6603 .9092 .3079 .0759
H(19C) .7445 .8289 .3664 .0700
H(O14) .0313 .6006 .3860 .0500
H(15A) .1343 .4339 .3249 .0500
H(15B) .3565 .4295 .3135 .0500
H(16) .2194 .2999 .4130 .0500
H(21A) .2420 .2284 .5078 .0500
H(21B) .2302 .2572 .5828 .0500
H(21C) .4202 .2063 .5454 .0500

loop_
_geom_angle_atom_site_label_1
_geom_angle_atom_site_label_2
_geom_angle_atom_site_label_3
_geom_angle
C(2) C(1) C(10) 113.4(2)
C(1) C(2) C(3) 111.4(2)
C(2) C(3) C(4) 117.1(3)
C(2) C(3) O(3) 121.1(3)
O(3) C(3) C(4) 121.5(3)
C(3) C(4) C(5) 123.0(3)
C(4) C(5) C(6) 119.8(3)
C(6) C(5) C(10) 117.0(3)
C(5) C(6) C(7) 113.2(3)
C(6) C(7) C(8) 111.0(2)
C(6) C(7) O(7) 110.5(3)
O(7) C(7) C(8) 109.0(2)
C(7) C(8) C(14) 114.0(2)
C(7) C(8) C(9) 110.2(2)
C(9) C(8) C(14) 108.6(2)
C(8) C(9) C(11) 113.4(2)
C(8) C(9) C(10) 111.6(2)
C(10) C(9) C(11) 112.1(2)
C(5) C(10) C(9) 108.8(2)
C(1) C(10) C(9) 108.1(2)
C(1) C(10) C(5) 109.6(2)
C(9) C(10) C(19) 112.3(2)
C(5) C(10) C(19) 108.4(3)
C(1) C(10) C(19) 109.3(2)
C(9) C(11) C(12) 115.7(2)
C(11) C(12) C(13) 110.0(3)
C(12) C(13) C(17) 120.1(3)
C(12) C(13) C(14) 107.7(2)
C(17) C(13) C(18) 106.3(2)
C(14) C(13) C(18) 112.9(3)
C(14) C(13) C(17) 99.2(2)
C(8) C(14) C(13) 111.6(2)
C(13) C(14) C(15) 102.4(2)
C(13) C(14) O(14) 105.5(2)
C(8) C(14) C(15) 119.8(3)
C(8) C(14) O(14) 110.0(2)
O(14) C(14) C(15) 106.0(2)
C(14) C(15) C(16) 100.1(3)
C(15) C(16) C(17) 111.6(3)
C(13) C(17) C(16) 110.4(2)
C(16) C(17) C(20) 125.4(2)
C(13) C(17) C(20) 123.7(2)
C(17) C(20) C(21) 118.7(3)
C(17) C(20) O(20) 121.3(3)
O(20) C(20) C(21) 119.8(3)
C(6) C(7) H(7) 106.4(3)
C(8) C(7) H(7) 108.9(3)
O(7) C(7) H(7) 110.7(3)
C(7) O(7) H(O7) 112.4(2)
C(7) C(8) H(8) 107.4(3)
C(14) C(8) H(8) 110.0(2)
C(9) C(8) H(8) 106.2(2)
C(8) C(9) H(9) 98.9(2)
C(11) C(9) H(9) 115.1(2)
C(10) C(9) H(9) 104.5(2)
C(9) C(11) H(11B) 104.6(3)
C(9) C(11) H(11A) 113.4(3)
H(11A) C(11) H(11B) 105.1(3)
C(12) C(11) H(11B) 109.5(3)
C(12) C(11) H(11A) 107.6(3)
H(1A) C(1) H(1B) 107.6(3)
C(10) C(1) H(1B) 106.2(2)
C(10) C(1) H(1A) 109.9(2)
C(2) C(1) H(1B) 110.2(2)
C(2) C(1) H(1A) 109.1(2)
C(1) C(2) H(2B) 112.4(3)
C(1) C(2) H(2A) 106.4(2)
H(2A) C(2) H(2B) 113.9(3)
C(3) C(2) H(2B) 106.5(3)
C(3) C(2) H(2A) 105.8(3)
C(3) C(4) H(4) 116.8(3)
C(5) C(4) H(4) 119.9(3)
C(5) C(6) H(6B) 104.2(3)
C(5) C(6) H(6A) 108.9(3)
H(6A) C(6) H(6B) 118.3(3)
C(7) C(6) H(6B) 109.5(3)
C(7) C(6) H(6A) 102.8(3)
C(10) C(19) H(19B) 103.8(2)
C(10) C(19) H(19A) 105.8(2)
C(13) C(18) H(18C) 106.4(3)
C(13) C(18) H(18B) 110.4(3)
C(13) C(18) H(18A) 110.3(3)
H(18B) C(18) H(18C) 109.0(3)
H(18A) C(18) H(18C) 114.5(3)
H(18A) C(18) H(18B) 106.0(3)
C(20) C(21) H(21C) 103.6(3)
C(20) C(21) H(21B) 116.0(3)
C(20) C(21) H(21A) 113.7(3)
H(21B) C(21) H(21C) 113.5(3)
H(21A) C(21) H(21C) 99.5(3)
H(21A) C(21) H(21B) 109.1(4)
C(11) C(12) H(12B) 110.2(2)
C(11) C(12) H(12A) 106.9(2)
H(12A) C(12) H(12B) 116.3(3)
C(13) C(12) H(12B) 103.7(2)
C(13) C(12) H(12A) 109.4(2)
C(14) O(14) H(O14) 104.0(2)
C(14) C(15) H(15B) 112.6(3)
C(14) C(15) H(15A) 112.8(3)
H(15A) C(15) H(15B) 101.3(3)
C(16) C(15) H(15B) 117.0(3)
C(16) C(15) H(15A) 113.4(3)
C(15) C(16) H(16) 124.4(3)
C(17) C(16) H(16) 123.5(3)
H(19B) C(19) H(19C) 109.1(3)
H(19A) C(19) H(19C) 102.6(3)
H(19A) C(19) H(19B) 112.2(3)
C(10) C(19) H(19C) 123.2(3)

loop_
_geom_bond_atom_site_label_1
_geom_bond_atom_site_label_2
_geom_bond_distance
C(1) C(2) 1.510(4)
C(1) C(10) 1.552(4)
C(2) C(3) 1.498(5)
C(3) O(3) 1.237(4)
C(3) C(4) 1.459(5)
C(4) C(5) 1.341(5)
C(5) C(6) 1.509(5)
C(5) C(10) 1.516(5)
C(6) C(7) 1.520(5)
C(7) O(7) 1.422(4)
C(7) C(8) 1.540(5)
C(8) C(9) 1.555(3)
C(8) C(14) 1.521(4)
C(9) C(10) 1.570(3)
C(9) C(11) 1.535(4)
C(10) C(19) 1.556(4)
C(11) C(12) 1.532(4)
C(12) C(13) 1.527(5)
C(13) C(14) 1.547(5)
C(13) C(17) 1.520(4)
C(13) C(18) 1.552(4)
C(14) O(14) 1.444(3)
C(14) C(15) 1.555(5)
C(15) C(16) 1.501(5)
C(16) C(17) 1.330(5)
C(17) C(20) 1.482(5)
C(20) O(20) 1.214(4)
C(20) C(21) 1.495(5)
C(1) H(1A) 0.962(4)
C(1) H(1B) 1.034(4)
C(2) H(2A) 1.074(4)
C(2) H(2B) 0.895(3)
C(4) H(4) 0.979(4)
C(6) H(6A) 1.103(4)
C(6) H(6B) 1.018(4)
C(7) H(7) 0.952(4)
O(7) H(O7) 0.876(2)
C(8) H(8) 1.016(3)
C(9) H(9) 0.934(3)
C(11) H(11A) 1.031(4)
C(11) H(11B) 0.972(4)
C(12) H(12A) 1.048(4)
C(12) H(12B) 1.020(4)
O(14) H(O14) 0.908(2)
C(15) H(15A) 1.044(4)
C(15) H(15B) 1.029(4)
C(16) H(16) 0.923(4)
C(19) H(19A) 1.093(4)
C(19) H(19B) 0.979(4)
C(19) H(19C) 1.044(4)
C(18) H(18A) 0.983(4)
C(18) H(18B) 0.847(4)
C(18) H(18C) 1.088(4)
C(21) H(21A) 0.934(4)
C(21) H(21B) 0.965(4)
C(21) H(21C) 1.033(4)
